data_7125736
loop_
_publ_author_name
'Huang, Shan-Lin'
'He, Liang'
'Chen, Er-Xia'
'Lai, Heng-Dong'
'Zhang, Jian'
'Lin, Qipu'

_publ_section_title
;
 A wide pH-range stable crystalline framework based on the largest
 tin-oxysulfide cluster [Sn<sub>20</sub>O<sub>10</sub>S<sub>34</sub>].
;
_journal_issue 74
_journal_name_full 'Chemical communications (Cambridge, England)'
_journal_page_first 11083
_journal_page_last 11086
_journal_paper_doi 10.1039/c9cc05736f
_journal_volume 55
_journal_year 2019
_chemical_formula_moiety 'O10 S32 Sn20, 4[C3H8N], 5[C4H9NO], 8[C2H7O]'
_chemical_formula_sum 'C48 H133 N9 O23 S32 Sn20'
_chemical_formula_weight 4604.35
_chemical_name_systematic 3D-T4-SnOS
_space_group_crystal_system tetragonal
_space_group_IT_number 142
_space_group_name_Hall '-I 4bd 2c'
_space_group_name_H-M_alt 'I 41/a c d :2'
_audit_creation_date 2019-05-18
_audit_creation_method
;
Olex2 1.3-dev
(compiled 2019.03.18 svn.r3573 for OlexSys, GUI svn.r5775)
;
_audit_update_record
;
2019-08-09 deposited with the CCDC.	2019-08-12 downloaded from the CCDC.
;
_cell_angle_alpha 90
_cell_angle_beta 90
_cell_angle_gamma 90
_cell_formula_units_Z 8
_cell_length_a 23.5105(4)
_cell_length_b 23.5105(4)
_cell_length_c 40.205(3)
_cell_measurement_reflns_used 6008
_cell_measurement_temperature 99.99(16)
_cell_measurement_theta_max 74.1410
_cell_measurement_theta_min 4.3370
_cell_volume 22223.1(17)
_computing_cell_refinement 'CrysAlisPro 1.171.38.43f (Rigaku OD, 2015)'
_computing_data_collection 'CrysAlisPro 1.171.38.43f (Rigaku OD, 2015)'
_computing_data_reduction 'CrysAlisPro 1.171.38.43f (Rigaku OD, 2015)'
_computing_molecular_graphics 'Olex2 (Dolomanov et al., 2009)'
_computing_publication_material 'Olex2 (Dolomanov et al., 2009)'
_computing_structure_refinement 'ShelXL (Sheldrick, 2015)'
_computing_structure_solution 'ShelXT (Sheldrick, 2015)'
_diffrn_ambient_temperature 99.99(16)
_diffrn_detector_area_resol_mean 10.3503
_diffrn_detector_type Atlas
_diffrn_measured_fraction_theta_full 0.999
_diffrn_measured_fraction_theta_max 0.976
_diffrn_measurement_details
;
List of Runs (angles in degrees, time in seconds):

  # Type    Start    End  Width  t~exp~   \w     \q     \k     \f   Frames
#--------------------------------------------------------------------------
  1  \w    -72.00  41.00   1.00    6.08    --  -40.84  19.00 120.00  113
  2  \w    101.00 176.00   1.00   24.32    --  108.54  77.00-150.00   75
  3  \w     61.00 109.00   1.00   24.32    --  108.54 -95.00   0.00   48
  4  \w     81.00 177.00   1.00   24.32    --  108.54  44.00 -31.00   96
;
_diffrn_measurement_device 'four-circle diffractometer'
_diffrn_measurement_device_type 'SuperNova, Dual, Cu at zero, Atlas'
_diffrn_measurement_method '\w scans'
_diffrn_radiation_type CuK\a
_diffrn_radiation_wavelength 1.54178
_diffrn_reflns_av_R_equivalents 0.0384
_diffrn_reflns_av_unetI/netI 0.0321
_diffrn_reflns_Laue_measured_fraction_full 0.999
_diffrn_reflns_Laue_measured_fraction_max 0.976
_diffrn_reflns_limit_h_max 28
_diffrn_reflns_limit_h_min -10
_diffrn_reflns_limit_k_max 29
_diffrn_reflns_limit_k_min -24
_diffrn_reflns_limit_l_max 49
_diffrn_reflns_limit_l_min -48
_diffrn_reflns_number 20736
_diffrn_reflns_point_group_measured_fraction_full 0.999
_diffrn_reflns_point_group_measured_fraction_max 0.976
_diffrn_reflns_theta_full 67.679
_diffrn_reflns_theta_max 74.971
_diffrn_reflns_theta_min 3.450
_exptl_absorpt_coefficient_mu 41.182
_exptl_absorpt_correction_T_max 0.338
_exptl_absorpt_correction_T_min 0.294
_exptl_absorpt_correction_type multi-scan
_exptl_absorpt_process_details
;
CrysAlisPro 1.171.38.43f (Rigaku Oxford Diffraction, 2015)
Empirical absorption correction using spherical harmonics,
 implemented in SCALE3 ABSPACK scaling algorithm.
;
_exptl_crystal_colour white
_exptl_crystal_colour_primary white
_exptl_crystal_density_diffrn 2.752
_exptl_crystal_description block
_exptl_crystal_F_000 17440
_exptl_crystal_preparation Luminescent
_exptl_crystal_size_max 0.03
_exptl_crystal_size_mid 0.03
_exptl_crystal_size_min 0.03
_refine_diff_density_max 0.976
_refine_diff_density_min -1.981
_refine_diff_density_rms 0.228
_refine_ls_extinction_method none
_refine_ls_goodness_of_fit_ref 1.012
_refine_ls_hydrogen_treatment undef
_refine_ls_matrix_type full
_refine_ls_number_parameters 142
_refine_ls_number_reflns 5597
_refine_ls_number_restraints 0
_refine_ls_restrained_S_all 1.012
_refine_ls_R_factor_all 0.0539
_refine_ls_R_factor_gt 0.0410
_refine_ls_shift/su_max 0.001
_refine_ls_shift/su_mean 0.000
_refine_ls_structure_factor_coef Fsqd
_refine_ls_weighting_details 'w=1/[\s^2^(Fo^2^)+(0.0776P)^2^] where P=(Fo^2^+2Fc^2^)/3'
_refine_ls_weighting_scheme calc
_refine_ls_wR_factor_gt 0.1077
_refine_ls_wR_factor_ref 0.1173
_reflns_Friedel_coverage 0.000
_reflns_number_gt 4350
_reflns_number_total 5597
_reflns_threshold_expression 'I > 2\s(I)'
_cod_data_source_file c9cc05736f2.cif
_cod_data_source_block 3D-T4-SnOS
_cod_original_cell_volume 22223(2)
_cod_original_sg_symbol_H-M 'I 41/a c d'
_cod_database_code 7125736
_shelx_shelxl_version_number 2018/3
_shelx_space_group_comment
;
The symmetry employed for this shelxl refinement is uniquely defined
by the following loop, which should always be used as a source of
symmetry information in preference to the above space-group names.
They are only intended as comments.
;
_olex2_refinement_description
;
;
_smtbx_masks_special_details
;
A solvent mask was calculated and 4692 electrons were 
found in a volume of 12255\%A^3 in 1 void. 
This is consistent with the presence of 
4[C3H8N], 5[C4H9NO], 8[C2H7O] per formula unit 
which account for 4704 electrons.
;
_olex2_submission_special_instructions 'No special instructions were received'
_oxdiff_exptl_absorpt_empirical_details
;
Empirical correction (ABSPACK) includes:
- Absorption correction using spherical harmonics
- Frame scaling
;

loop_
_space_group_symop_operation_xyz
'x, y, z'
'-x+1/2, -y, z+1/2'
'-y+1/4, x+3/4, z+1/4'
'y+1/4, -x+1/4, z+3/4'
'-x+1/2, y, -z'
'x, -y, -z+1/2'
'y+1/4, x+3/4, -z+3/4'
'-y+1/4, -x+1/4, -z+1/4'
'x+1/2, y+1/2, z+1/2'
'-x+1, -y+1/2, z+1'
'-y+3/4, x+5/4, z+3/4'
'y+3/4, -x+3/4, z+5/4'
'-x+1, y+1/2, -z+1/2'
'x+1/2, -y+1/2, -z+1'
'y+3/4, x+5/4, -z+5/4'
'-y+3/4, -x+3/4, -z+3/4'
'-x, -y, -z'
'x-1/2, y, -z-1/2'
'y-1/4, -x-3/4, -z-1/4'
'-y-1/4, x-1/4, -z-3/4'
'x-1/2, -y, z'
'-x, y, z-1/2'
'-y-1/4, -x-3/4, z-3/4'
'y-1/4, x-1/4, z-1/4'
'-x+1/2, -y+1/2, -z+1/2'
'x, y+1/2, -z'
'y+1/4, -x-1/4, -z+1/4'
'-y+1/4, x+1/4, -z-1/4'
'x, -y+1/2, z+1/2'
'-x+1/2, y+1/2, z'
'-y+1/4, -x-1/4, z-1/4'
'y+1/4, x+1/4, z+1/4'

loop_
_atom_site_label
_atom_site_type_symbol
_atom_site_fract_x
_atom_site_fract_y
_atom_site_fract_z
_atom_site_U_iso_or_equiv
_atom_site_adp_type
_atom_site_occupancy
_atom_site_site_symmetry_order
_atom_site_calc_flag
_atom_site_refinement_flags_posn
_atom_site_refinement_flags_adp
_atom_site_refinement_flags_occupancy
Sn1 Sn 0.63662(2) 0.93641(2) 0.28021(2) 0.02634(13) Uani 1 1 d . . .
Sn2 Sn 0.64977(2) 0.82631(2) 0.34407(2) 0.02113(12) Uani 1 1 d . . .
Sn3 Sn 0.56702(2) 0.70057(2) 0.34058(2) 0.01758(12) Uani 1 1 d . . .
Sn4 Sn 0.54435(2) 0.81081(2) 0.28145(2) 0.02265(12) Uani 1 1 d . . .
Sn5 Sn 0.52862(2) 0.91658(2) 0.34394(2) 0.02141(12) Uani 1 1 d . . .
S1 S 0.70985(8) 0.89078(8) 0.31179(5) 0.0303(4) Uani 1 1 d . . .
S2 S 0.59019(8) 0.87471(9) 0.24141(4) 0.0315(4) Uani 1 1 d . . .
S3 S 0.57267(9) 0.99349(8) 0.31204(5) 0.0323(4) Uani 1 1 d . . .
S4 S 0.72726(7) 0.78437(8) 0.37474(5) 0.0284(4) Uani 1 1 d . . .
S5 S 0.63065(7) 0.74971(8) 0.29968(4) 0.0223(3) Uani 1 1 d . . .
S6 S 0.500000 0.750000 0.24103(6) 0.0334(6) Uani 1 2 d S T P
S7 S 0.64721(7) 0.64193(7) 0.36337(4) 0.0231(3) Uani 1 1 d . . .
S8 S 0.53958(7) 0.62507(8) 0.29990(4) 0.0245(3) Uani 1 1 d . . .
S9 S 0.69741(11) 1.000000 0.250000 0.0341(6) Uani 1 2 d S T P
O1 O 0.5762(2) 0.8547(2) 0.32155(12) 0.0236(10) Uani 1 1 d . . .
O2 O 0.59215(18) 0.76411(19) 0.37480(10) 0.0159(9) Uani 1 1 d . . .
O3 O 0.500000 0.750000 0.32092(16) 0.0198(13) Uani 1 2 d S T P

loop_
_atom_site_aniso_label
_atom_site_aniso_U_11
_atom_site_aniso_U_22
_atom_site_aniso_U_33
_atom_site_aniso_U_23
_atom_site_aniso_U_13
_atom_site_aniso_U_12
Sn1 0.0224(2) 0.0304(3) 0.0262(2) 0.01040(19) 0.00191(18) 0.00023(18)
Sn2 0.0184(2) 0.0235(2) 0.0215(2) 0.00560(17) 0.00013(16) -0.00086(16)
Sn3 0.0161(2) 0.0205(2) 0.0161(2) -0.00019(15) -0.00056(15) 0.00139(16)
Sn4 0.0198(2) 0.0282(2) 0.0200(2) 0.00329(17) 0.00137(16) 0.00145(17)
Sn5 0.0211(2) 0.0207(2) 0.0225(2) 0.00456(17) 0.00353(17) 0.00050(16)
S1 0.0206(8) 0.0372(10) 0.0332(9) 0.0166(8) 0.0022(7) -0.0029(7)
S2 0.0325(9) 0.0426(11) 0.0193(8) 0.0074(7) 0.0035(7) -0.0015(8)
S3 0.0325(9) 0.0273(9) 0.0370(10) 0.0123(8) 0.0112(8) -0.0009(7)
S4 0.0186(8) 0.0337(9) 0.0328(9) 0.0097(8) -0.0029(7) -0.0011(7)
S5 0.0193(7) 0.0288(8) 0.0187(7) 0.0004(6) 0.0024(6) 0.0021(6)
S6 0.0388(14) 0.0452(15) 0.0164(10) 0.000 0.000 -0.0022(12)
S7 0.0219(8) 0.0232(8) 0.0241(7) -0.0011(6) -0.0045(6) 0.0022(6)
S8 0.0243(8) 0.0284(9) 0.0208(7) -0.0081(7) -0.0013(6) 0.0023(7)
S9 0.0234(12) 0.0416(15) 0.0374(14) 0.0248(12) 0.000 0.000
O1 0.016(2) 0.030(3) 0.025(2) 0.003(2) -0.0030(19) 0.004(2)
O2 0.013(2) 0.021(2) 0.0136(18) -0.0031(18) -0.0056(16) -0.0006(16)
O3 0.021(3) 0.015(3) 0.024(3) 0.000 0.000 0.004(2)

loop_
_atom_type_symbol
_atom_type_description
_atom_type_scat_dispersion_real
_atom_type_scat_dispersion_imag
_atom_type_scat_source
C C 0.0181 0.0091 'International Tables Vol C Tables 4.2.6.8 and 6.1.1.4'
H H 0.0000 0.0000 'International Tables Vol C Tables 4.2.6.8 and 6.1.1.4'
N N 0.0311 0.0180 'International Tables Vol C Tables 4.2.6.8 and 6.1.1.4'
O O 0.0492 0.0322 'International Tables Vol C Tables 4.2.6.8 and 6.1.1.4'
S S 0.3331 0.5567 'International Tables Vol C Tables 4.2.6.8 and 6.1.1.4'
Sn Sn 0.0259 5.4591 'International Tables Vol C Tables 4.2.6.8 and 6.1.1.4'

loop_
_geom_angle_atom_site_label_1
_geom_angle_atom_site_label_2
_geom_angle_atom_site_label_3
_geom_angle
_geom_angle_site_symmetry_1
_geom_angle_site_symmetry_3
S1 Sn1 S2 113.72(7) . .
S1 Sn1 S9 96.86(7) . .
S2 Sn1 S9 108.64(5) . .
S3 Sn1 S1 114.87(7) . .
S3 Sn1 S2 113.76(7) . .
S3 Sn1 S9 107.23(6) . .
S1 Sn2 S5 99.59(6) . .
S1 Sn2 S7 99.84(6) . 28_656
S4 Sn2 S1 95.08(6) . .
S4 Sn2 S5 101.56(6) . .
S4 Sn2 S7 102.24(6) . 28_656
S5 Sn2 S7 147.62(6) . 28_656
O1 Sn2 S1 92.89(15) . .
O1 Sn2 S4 172.03(15) . .
O1 Sn2 S5 77.06(15) . .
O1 Sn2 S7 76.32(14) . 28_656
O1 Sn2 O2 87.08(18) . .
O2 Sn2 S1 179.69(12) . .
O2 Sn2 S4 84.95(11) . .
O2 Sn2 S5 80.11(11) . .
O2 Sn2 S7 80.45(11) . 28_656
S5 Sn3 S7 92.55(6) . .
S8 Sn3 S5 92.99(6) . .
S8 Sn3 S7 92.44(6) . .
O2 Sn3 S5 86.24(13) . .
O2 Sn3 S5 179.07(13) 19_576 .
O2 Sn3 S7 86.60(12) . .
O2 Sn3 S7 86.61(13) 19_576 .
O2 Sn3 S8 86.65(12) 19_576 .
O2 Sn3 S8 178.74(13) . .
O2 Sn3 O2 94.10(14) . 19_576
O3 Sn3 S5 86.91(12) . .
O3 Sn3 S7 179.39(16) . .
O3 Sn3 S8 87.32(12) . .
O3 Sn3 O2 93.93(16) . 19_576
O3 Sn3 O2 93.63(16) . .
S2 Sn4 S5 100.44(6) . .
S2 Sn4 S8 99.57(6) . 10_564
S6 Sn4 S2 96.39(6) . .
S6 Sn4 S5 101.61(4) . .
S6 Sn4 S8 102.08(4) . 10_564
S8 Sn4 S5 146.88(6) 10_564 .
O1 Sn4 S2 92.69(15) . .
O1 Sn4 S5 76.78(14) . .
O1 Sn4 S6 170.92(15) . .
O1 Sn4 S8 76.17(14) . 10_564
O1 Sn4 O3 86.48(18) . .
O3 Sn4 S2 179.10(12) . .
O3 Sn4 S5 79.71(5) . .
O3 Sn4 S6 84.45(13) . .
O3 Sn4 S8 79.91(5) . 10_564
S3 Sn5 S7 99.96(6) . 28_656
S3 Sn5 S8 100.59(7) . 10_564
S4 Sn5 S3 95.54(6) 28_656 .
S4 Sn5 S7 101.65(6) 28_656 28_656
S4 Sn5 S8 101.60(6) 28_656 10_564
S7 Sn5 S8 147.13(6) 28_656 10_564
O1 Sn5 S3 93.62(15) . .
O1 Sn5 S4 170.84(15) . 28_656
O1 Sn5 S7 76.74(14) . 28_656
O1 Sn5 S8 76.60(14) . 10_564
O1 Sn5 O2 86.59(18) . 28_656
O2 Sn5 S3 179.69(12) 28_656 .
O2 Sn5 S4 84.25(11) 28_656 28_656
O2 Sn5 S7 79.87(11) 28_656 28_656
O2 Sn5 S8 79.68(11) 28_656 10_564
Sn1 S1 Sn2 98.27(7) . .
Sn1 S2 Sn4 98.27(7) . .
Sn1 S3 Sn5 97.59(7) . .
Sn2 S4 Sn5 94.09(6) . 19_576
Sn2 S5 Sn4 86.85(5) . .
Sn3 S5 Sn2 88.38(5) . .
Sn3 S5 Sn4 88.49(5) . .
Sn4 S6 Sn4 94.87(9) 10_564 .
Sn3 S7 Sn2 88.03(5) . 19_576
Sn3 S7 Sn5 88.72(5) . 19_576
Sn5 S7 Sn2 87.02(5) 19_576 19_576
Sn3 S8 Sn4 88.32(6) . 10_564
Sn3 S8 Sn5 88.91(5) . 10_564
Sn5 S8 Sn4 86.80(5) 10_564 10_564
Sn1 S9 Sn1 106.85(10) . 6_575
Sn4 O1 Sn2 119.1(2) . .
Sn5 O1 Sn2 119.7(2) . .
Sn5 O1 Sn4 120.2(2) . .
Sn2 O2 Sn5 96.71(15) . 19_576
Sn3 O2 Sn2 105.02(18) . .
Sn3 O2 Sn2 104.70(18) 28_656 .
Sn3 O2 Sn3 135.2(2) . 28_656
Sn3 O2 Sn5 104.54(18) . 19_576
Sn3 O2 Sn5 104.45(17) 28_656 19_576
Sn3 O3 Sn3 136.0(3) 10_564 .
Sn3 O3 Sn4 104.25(7) 10_564 .
Sn3 O3 Sn4 104.69(7) . .
Sn3 O3 Sn4 104.69(7) 10_564 10_564
Sn3 O3 Sn4 104.26(7) . 10_564
Sn4 O3 Sn4 96.2(2) 10_564 .

loop_
_geom_bond_atom_site_label_1
_geom_bond_atom_site_label_2
_geom_bond_distance
_geom_bond_site_symmetry_2
Sn1 S1 2.3933(19) .
Sn1 S2 2.393(2) .
Sn1 S3 2.387(2) .
Sn1 S9 2.3985(16) .
Sn2 S1 2.4446(18) .
Sn2 S4 2.4107(18) .
Sn2 S5 2.5750(18) .
Sn2 S7 2.5821(18) 28_656
Sn2 O1 2.063(5) .
Sn2 O2 2.345(4) .
Sn3 S5 2.5055(17) .
Sn3 S7 2.5089(17) .
Sn3 S8 2.4984(17) .
Sn3 O2 2.120(4) 19_576
Sn3 O2 2.115(4) .
Sn3 O3 2.111(2) .
Sn4 S2 2.4515(19) .
Sn4 S5 2.5918(17) .
Sn4 S6 2.4026(17) .
Sn4 S8 2.5916(18) 10_564
Sn4 O1 2.056(5) .
Sn4 O3 2.377(4) .
Sn5 S3 2.4468(18) .
Sn5 S4 2.4113(18) 28_656
Sn5 S7 2.5772(18) 28_656
Sn5 S8 2.5816(19) 10_564
Sn5 O1 2.044(5) .
Sn5 O2 2.377(4) 28_656

loop_
_smtbx_masks_void_nr
_smtbx_masks_void_average_x
_smtbx_masks_void_average_y
_smtbx_masks_void_average_z
_smtbx_masks_void_volume
_smtbx_masks_void_count_electrons
_smtbx_masks_void_content
1 -0.981 -0.619 -0.594 12254.6 4692.1 'C3H8N, 1.25 C4H9NO, 2 ethanol'
